data_2008282
loop_
_publ_author_name
'Okuyama, Kenji'
'Rozhanskii, Igor'
'Goto, Kohei'

_publ_contact_author
;
    Prof. Kenji Okuyama
    Faculty of Technology
    Tokyo University of Agriculture and Technology
    Koganei, Tokyo 184-8588
    Japan
;
_publ_section_title
;
 Bilayered structure of <i>N</i>,<i>N</i>'-diphenyl-4,4'-biphthalimide
;
_journal_issue 3
_journal_name_full 'Acta Crystallographica Section C'
_journal_page_first 424
_journal_page_last 425
_journal_paper_doi 10.1107/S0108270198013080
_journal_volume 55
_journal_year 1999
_chemical_formula_moiety 'C28 H16 N2 O4'
_chemical_formula_sum 'C28 H16 N2 O4'
_chemical_formula_weight 444.45
_chemical_melting_point 664.
_space_group_IT_number 14
_symmetry_cell_setting monoclinic
_symmetry_space_group_name_Hall '-P 2ybc'
_symmetry_space_group_name_H-M 'P 1 21/c 1'
_audit_creation_method 'from TEXRAY.INF file'
_cell_angle_alpha 90
_cell_angle_beta 90.868(11)
_cell_angle_gamma 90
_cell_formula_units_Z 2
_cell_length_a 8.3987(15)
_cell_length_b 6.890(4)
_cell_length_c 17.8585(15)
_cell_measurement_reflns_used 25
_cell_measurement_temperature 296.2
_cell_measurement_theta_max 24.8
_cell_measurement_theta_min 21.9
_cell_volume 1033.3(6)
_computing_cell_refinement 'MSC/AFC Diffractometer Control Software'
_computing_data_collection
;MSC/AFC Diffractometer Control Software (Molecular Structure Corporation,
 1988)
;
_computing_data_reduction 'TEXSAN (Molecular Structure Corporation, 1995)'
_computing_publication_material TEXSAN
_computing_structure_refinement TEXSAN
_computing_structure_solution 'SHELXS86 (Sheldrick, 1985)'
_diffrn_ambient_temperature 296.2
_diffrn_measurement_device 'Rigaku AFC5R'
_diffrn_measurement_method \w-2\q
_diffrn_radiation_monochromator graphite
_diffrn_radiation_source 'Rigaku rotating anode'
_diffrn_radiation_type 'Mo K\a'
_diffrn_radiation_wavelength 0.7107
_diffrn_reflns_av_R_equivalents 0.016
_diffrn_reflns_av_sigmaI/netI 0.000
_diffrn_reflns_limit_h_max 11
_diffrn_reflns_limit_h_min 0
_diffrn_reflns_limit_k_max 9
_diffrn_reflns_limit_k_min 0
_diffrn_reflns_limit_l_max 24
_diffrn_reflns_limit_l_min -24
_diffrn_reflns_number 3608
_diffrn_reflns_reduction_process 'Lp corrections applied'
_diffrn_reflns_theta_max 30.0
_diffrn_reflns_theta_min 1.3
_diffrn_standards_decay_% 0.14
_diffrn_standards_interval_count 100
_diffrn_standards_number 3
_exptl_absorpt_coefficient_mu 0.097
_exptl_absorpt_correction_type none
_exptl_crystal_colour colourless
_exptl_crystal_density_diffrn 1.428
_exptl_crystal_density_meas 1.425
_exptl_crystal_density_method 'flotation in aqueous KI'
_exptl_crystal_description prismatic
_exptl_crystal_F_000 460.00
_exptl_crystal_size_max 0.600
_exptl_crystal_size_mid 0.400
_exptl_crystal_size_min 0.300
_refine_diff_density_max 0.22
_refine_diff_density_min -0.28
_refine_ls_extinction_method none
_refine_ls_goodness_of_fit_obs 1.145
_refine_ls_hydrogen_treatment noref
_refine_ls_matrix_type full
_refine_ls_number_constraints 0
_refine_ls_number_parameters 154
_refine_ls_number_reflns 1833
_refine_ls_number_restraints 0
_refine_ls_R_factor_obs 0.0487
_refine_ls_shift/esd_max 0.0020
_refine_ls_shift/esd_mean 0.0000
_refine_ls_structure_factor_coef F
_refine_ls_weighting_details 'w = 1/[\s^2^(Fo) + 0.00090|Fo|^2^]'
_refine_ls_weighting_scheme calc
_refine_ls_wR_factor_obs 0.0668
_reflns_number_observed 1833
_reflns_number_total 3273
_reflns_observed_criterion >2.0sigma(I)
_cod_data_source_file oa1075.cif
_cod_data_source_block I
_cod_depositor_comments
;
The following automatic conversions were performed:

'_refine_ls_weighting_scheme' value 'w = 1/[\s^2^(Fo) +
0.00090|Fo|^2^]' was changed to 'calc'. New tag
'_refine_ls_weighting_details' was created. The value of the new tag
was set to 'w = 1/[\s^2^(Fo) + 0.00090|Fo|^2^]'.

Automatic conversion script
Id: cif_fix_values 3143 2015-03-26 13:38:13Z robertas 
;
_cod_original_cell_volume 1033.3(7)
_cod_original_sg_symbol_H-M 'P 21/c'
_cod_original_formula_sum 'C28 H16 N2 O4 '
_cod_database_code 2008282

loop_
_symmetry_equiv_pos_as_xyz
x,y,z
-x,1/2+y,1/2-z
-x,-y,-z
x,1/2-y,1/2+z

loop_
_atom_site_aniso_label
_atom_site_aniso_U_11
_atom_site_aniso_U_22
_atom_site_aniso_U_33
_atom_site_aniso_U_12
_atom_site_aniso_U_13
_atom_site_aniso_U_23
O1 0.0461(9) 0.0473(9) 0.0950(10) -0.0027(7) -0.0014(9) 0.0315(9)
O2 0.0276(6) 0.0578(10) 0.0800(10) -0.0015(6) -0.0017(7) 0.0238(8)
N1 0.0288(7) 0.0361(8) 0.0475(9) 0.0033(7) -0.0032(6) 0.0062(7)
C1 0.0430(10) 0.0640(10) 0.0470(10) 0.0160(10) -0.0030(9) 0.0120(10)
C2 0.0550(10) 0.0470(10) 0.0540(10) 0.0220(10) 0.0000(10) -0.0010(10)
C3 0.0470(10) 0.0460(10) 0.0450(10) 0.0100(9) -0.0062(9) -0.0045(9)
C4 0.0296(8) 0.0382(10) 0.0399(9) 0.0060(7) -0.0002(7) 0.0048(8)
C5 0.0440(10) 0.0400(10) 0.0470(10) 0.0033(9) -0.0040(9) -0.0016(9)
C6 0.0440(10) 0.0590(10) 0.0450(10) 0.0000(10) -0.0109(9) 0.0030(10)
C7 0.0334(9) 0.0358(10) 0.0490(10) 0.0013(8) -0.0018(8) 0.0045(9)
C8 0.0289(8) 0.0352(9) 0.0396(9) 0.0013(7) -0.0010(7) 0.0036(8)
C9 0.0301(9) 0.0380(10) 0.0530(10) -0.0035(8) 0.0024(8) 0.0083(9)
C10 0.0260(8) 0.0420(10) 0.0490(10) 0.0022(8) 0.0012(7) 0.0042(9)
C11 0.0266(8) 0.0353(9) 0.0353(9) 0.0026(7) 0.0005(6) 0.0014(8)
C12 0.0262(8) 0.0393(10) 0.0440(10) 0.0010(7) 0.0007(7) 0.0063(8)
C13 0.0253(8) 0.0376(10) 0.0398(9) 0.0019(7) -0.0004(7) 0.0035(8)
C14 0.0281(8) 0.0394(10) 0.0440(10) 0.0026(8) -0.0019(7) 0.0073(8)

loop_
_atom_site_label
_atom_site_fract_x
_atom_site_fract_y
_atom_site_fract_z
_atom_site_U_iso_or_equiv
_atom_site_thermal_displace_type
_atom_site_calc_flag
_atom_site_calc_attached_atom
_atom_site_refinement_flags
_atom_site_occupancy
O1 0.2860(2) 0.7108(2) 0.34130(10) 0.0629(5) Uani d . . 1.00
O2 -0.0448(2) 0.2487(2) 0.43640(10) 0.0552(5) Uani d . . 1.00
N1 0.0865(2) 0.5036(2) 0.37977(9) 0.0375(4) Uani d . . 1.00
C1 -0.3015(3) 0.7885(4) 0.28000(10) 0.0511(6) Uani d . . 1.00
C2 -0.2094(3) 0.8822(3) 0.33250(10) 0.0521(6) Uani d . . 1.00
C3 -0.0819(3) 0.7890(3) 0.36660(10) 0.0462(6) Uani d . . 1.00
C4 -0.0473(2) 0.6013(3) 0.34610(10) 0.0359(5) Uani d . . 1.00
C5 -0.1369(2) 0.5063(3) 0.29180(10) 0.0436(5) Uani d . . 1.00
C6 -0.2655(3) 0.6012(4) 0.25890(10) 0.0496(6) Uani d . . 1.00
C7 0.2454(2) 0.5655(3) 0.37220(10) 0.0394(5) Uani d . . 1.00
C8 0.3438(2) 0.4133(3) 0.40870(10) 0.0346(4) Uani d . . 1.00
C9 0.5065(2) 0.3957(3) 0.41640(10) 0.0405(5) Uani d . . 1.00
C10 0.5646(2) 0.2321(3) 0.45250(10) 0.0391(5) Uani d . . 1.00
C11 0.4657(2) 0.0868(3) 0.48089(10) 0.0324(4) Uani d . . 1.00
C12 0.3001(2) 0.1092(3) 0.47250(10) 0.0365(5) Uani d . . 1.00
C13 0.2438(2) 0.2722(3) 0.43680(10) 0.0343(4) Uani d . . 1.00
C14 0.0767(2) 0.3299(3) 0.41970(10) 0.0373(5) Uani d . . 1.00
H1 -0.3912 0.8521 0.2576 0.0599 Uiso calc . . 1.00
H2 -0.2341 1.0134 0.3461 0.0630 Uiso calc . . 1.00
H3 -0.0174 0.8559 0.4033 0.0551 Uiso calc . . 1.00
H4 -0.1107 0.3774 0.2762 0.0517 Uiso calc . . 1.00
H5 -0.3292 0.5373 0.2218 0.0580 Uiso calc . . 1.00
H6 0.5761 0.4930 0.3975 0.0476 Uiso calc . . 1.00
H7 0.6770 0.2177 0.4581 0.0462 Uiso calc . . 1.00
H8 0.2286 0.0128 0.4907 0.0436 Uiso calc . . 1.00

loop_
_atom_type_symbol
_atom_type_scat_dispersion_real
_atom_type_scat_dispersion_imag
_atom_type_scat_source
C 0.003 0.002
;International Tables for Crystallography
(1992, Vol. C, Tables 4.2.6.8 and 6.1.1.1)
;
H 0.000 0.000
;International Tables for Crystallography
(1992, Vol. C, Table 6.1.1.2)
;
O 0.011 0.006
;International Tables for Crystallography
(1992, Vol. C, Tables 4.2.6.8 and 6.1.1.1)
;
N 0.006 0.003
;International Tables for Crystallography
(1992, Vol. C, Tables 4.2.6.8 and 6.1.1.1)
;

loop_
_geom_angle_atom_site_label_1
_geom_angle_atom_site_label_2
_geom_angle_atom_site_label_3
_geom_angle_site_symmetry_1
_geom_angle_site_symmetry_2
_geom_angle_site_symmetry_3
_geom_angle
_geom_angle_publ_flag
C4 N1 C7 1_555 1_555 1_555 123.7(2) yes
C4 N1 C14 1_555 1_555 1_555 124.4(2) yes
C7 N1 C14 1_555 1_555 1_555 111.80(10) yes
C2 C1 C6 1_555 1_555 1_555 120.3(2) yes
C2 C1 H1 1_555 1_555 1_555 120.3(2) no
C6 C1 H1 1_555 1_555 1_555 119.4(2) no
C1 C2 C3 1_555 1_555 1_555 120.6(2) yes
C1 C2 H2 1_555 1_555 1_555 119.7(2) no
C3 C2 H2 1_555 1_555 1_555 119.7(2) no
C2 C3 C4 1_555 1_555 1_555 119.0(2) yes
C2 C3 H3 1_555 1_555 1_555 120.1(2) no
C4 C3 H3 1_555 1_555 1_555 120.8(2) no
N1 C4 C3 1_555 1_555 1_555 119.8(2) yes
N1 C4 C5 1_555 1_555 1_555 119.1(2) yes
C3 C4 C5 1_555 1_555 1_555 121.1(2) yes
C4 C5 C6 1_555 1_555 1_555 119.1(2) yes
C4 C5 H4 1_555 1_555 1_555 121.1(2) no
C6 C5 H4 1_555 1_555 1_555 119.8(2) no
C1 C6 C5 1_555 1_555 1_555 119.9(2) yes
C1 C6 H5 1_555 1_555 1_555 119.9(2) no
C5 C6 H5 1_555 1_555 1_555 120.1(2) no
O1 C7 N1 1_555 1_555 1_555 125.0(2) yes
O1 C7 C8 1_555 1_555 1_555 129.5(2) yes
N1 C7 C8 1_555 1_555 1_555 105.5(2) yes
C7 C8 C9 1_555 1_555 1_555 130.8(2) yes
C7 C8 C13 1_555 1_555 1_555 108.7(2) yes
C9 C8 C13 1_555 1_555 1_555 120.6(2) yes
C8 C9 C10 1_555 1_555 1_555 117.4(2) yes
C8 C9 H6 1_555 1_555 1_555 121.0(2) no
C10 C9 H6 1_555 1_555 1_555 121.6(2) no
C9 C10 C11 1_555 1_555 1_555 123.0(2) yes
C9 C10 H7 1_555 1_555 1_555 118.4(2) no
C11 C10 H7 1_555 1_555 1_555 118.6(2) no
C10 C11 C11 1_555 1_555 3_656 120.9(2) yes
C10 C11 C12 1_555 1_555 1_555 118.3(2) yes
C11 C11 C12 3_656 1_555 1_555 120.9(2) yes
C11 C12 C13 1_555 1_555 1_555 118.3(2) yes
C11 C12 H8 1_555 1_555 1_555 120.9(2) no
C13 C12 H8 1_555 1_555 1_555 120.9(2) no
C8 C13 C12 1_555 1_555 1_555 122.5(2) yes
C8 C13 C14 1_555 1_555 1_555 108.3(2) yes
C12 C13 C14 1_555 1_555 1_555 129.2(2) yes
O2 C14 N1 1_555 1_555 1_555 125.5(2) yes
O2 C14 C13 1_555 1_555 1_555 128.7(2) yes
N1 C14 C13 1_555 1_555 1_555 105.8(2) yes

loop_
_geom_bond_atom_site_label_1
_geom_bond_atom_site_label_2
_geom_bond_site_symmetry_1
_geom_bond_site_symmetry_2
_geom_bond_distance
_geom_bond_publ_flag
O1 C7 1_555 1_555 1.196(2) yes
O2 C14 1_555 1_555 1.205(2) yes
N1 C4 1_555 1_555 1.434(2) yes
N1 C7 1_555 1_555 1.409(2) yes
N1 C14 1_555 1_555 1.396(3) yes
C1 C2 1_555 1_555 1.369(3) yes
C1 C6 1_555 1_555 1.378(3) yes
C2 C3 1_555 1_555 1.382(3) yes
C3 C4 1_555 1_555 1.376(3) yes
C4 C5 1_555 1_555 1.383(3) yes
C5 C6 1_555 1_555 1.385(3) yes
C7 C8 1_555 1_555 1.480(3) yes
C8 C9 1_555 1_555 1.377(2) yes
C8 C13 1_555 1_555 1.384(3) yes
C9 C10 1_555 1_555 1.384(3) yes
C10 C11 1_555 1_555 1.401(3) yes
C11 C11 1_555 3_656 1.488(3) yes
C11 C12 1_555 1_555 1.405(2) yes
C12 C13 1_555 1_555 1.371(3) yes
C13 C14 1_555 1_555 1.486(2) yes

loop_
_geom_contact_atom_site_label_1
_geom_contact_atom_site_label_2
_geom_contact_distance
_geom_contact_site_symmetry_1
_geom_contact_site_symmetry_2
O1 C6 3.234(3) 1_555 2_555
O1 C5 3.357(3) 1_555 2_555
O2 C10 3.299(2) 1_555 1_455
O2 C2 3.413(3) 1_555 1_545
O2 C3 3.416(3) 1_555 1_545
C1 C7 3.360(3) 1_555 2_555
C1 C8 3.491(3) 1_555 2_555
C2 C12 3.577(3) 1_555 3_566
C3 C12 3.503(3) 1_555 3_566
C8 C10 3.556(3) 1_555 3_666
C8 C9 3.598(3) 1_555 3_666
C9 C9 3.316(4) 1_555 3_666
C9 C10 3.529(3) 1_555 3_666
